data_7243173
loop_
_publ_author_name
'Vu\<sak, Darko'
'Smre\<cki, Neven'
'Muratovi\'c, Senada'
'\<Zili\'c, Dijana'
'Prugove\<cki, Biserka'
'Matkovi\'c-\<Calogovi\'c, Dubravka'

_publ_section_title
;
 Structural diversity in the coordination compounds of cobalt, nickel and
 copper with N-alkylglycinates: crystallographic and ESR study in the
 solid state
;
_journal_issue 38
_journal_name_full 'RSC Advances'
_journal_page_first 23779
_journal_page_last 23790
_journal_paper_doi 10.1039/D1RA04219J
_journal_volume 11
_journal_year 2021
_chemical_formula_moiety 'C10 H24 Cu N2 O6'
_chemical_formula_sum 'C10 H24 Cu N2 O6'
_chemical_formula_weight 331.85
_chemical_name_systematic diaquabis(N-propylglycinato)copper(ii)
_space_group_crystal_system monoclinic
_space_group_IT_number 14
_space_group_name_Hall '-P 2ybc'
_space_group_name_H-M_alt 'P 1 21/c 1'
_atom_sites_solution_hydrogens mixed
_audit_creation_method SHELXL-2014/7
_audit_update_record
;
2021-03-10 deposited with the CCDC.	2021-07-01 downloaded from the CCDC.
;
_cell_angle_alpha 90
_cell_angle_beta 93.037(4)
_cell_angle_gamma 90
_cell_formula_units_Z 2
_cell_length_a 11.5413(6)
_cell_length_b 11.2713(5)
_cell_length_c 5.8447(2)
_cell_measurement_reflns_used 2699
_cell_measurement_temperature 295(2)
_cell_measurement_theta_max 30.8320
_cell_measurement_theta_min 5.0440
_cell_volume 759.24(6)
_computing_cell_refinement 'CrysAlisPro 1.171.40.53 (Rigaku OD, 2019)'
_computing_data_collection 'CrysAlisPro 1.171.40.53 (Rigaku OD, 2019)'
_computing_data_reduction 'CrysAlisPro 1.171.40.53 (Rigaku OD, 2019)'
_computing_molecular_graphics 'MERCURY (C.F. Macrae et al., 2008)'
_computing_publication_material 'SHELXL-2014/7 (Sheldrick, 2014)'
_computing_structure_refinement 'SHELXL-2014/7 (Sheldrick, 2014)'
_computing_structure_solution 'SHELXS-2016/4 (Sheldrick, 2016)'
_diffrn_ambient_temperature 295(2)
_diffrn_detector_area_resol_mean 16.3426
_diffrn_measured_fraction_theta_full 0.995
_diffrn_measured_fraction_theta_max 0.997
_diffrn_measurement_device_type 'Xcalibur, Sapphire3'
_diffrn_measurement_method '\w scans'
_diffrn_radiation_type MoK\a
_diffrn_radiation_wavelength 0.71073
_diffrn_reflns_av_R_equivalents 0.0269
_diffrn_reflns_av_unetI/netI 0.0228
_diffrn_reflns_Laue_measured_fraction_full 0.995
_diffrn_reflns_Laue_measured_fraction_max 0.997
_diffrn_reflns_limit_h_max 15
_diffrn_reflns_limit_h_min -15
_diffrn_reflns_limit_k_max 15
_diffrn_reflns_limit_k_min -15
_diffrn_reflns_limit_l_max 4
_diffrn_reflns_limit_l_min -7
_diffrn_reflns_number 7331
_diffrn_reflns_point_group_measured_fraction_full 0.995
_diffrn_reflns_point_group_measured_fraction_max 0.997
_diffrn_reflns_theta_full 25.242
_diffrn_reflns_theta_max 28.998
_diffrn_reflns_theta_min 4.235
_diffrn_source 'fine-focus sealed X-ray tube'
_exptl_absorpt_coefficient_mu 1.460
_exptl_absorpt_correction_T_max 1.00000
_exptl_absorpt_correction_T_min 0.58514
_exptl_absorpt_correction_type multi-scan
_exptl_absorpt_process_details
;
CrysAlisPro 1.171.40.53 (Rigaku Oxford Diffraction, 2019)
Empirical absorption correction using spherical harmonics,
 implemented in SCALE3 ABSPACK scaling algorithm.
;
_exptl_crystal_colour blue
_exptl_crystal_density_diffrn 1.452
_exptl_crystal_description plate
_exptl_crystal_F_000 350
_exptl_crystal_size_max 0.790
_exptl_crystal_size_mid 0.370
_exptl_crystal_size_min 0.150
_refine_diff_density_max 0.362
_refine_diff_density_min -0.405
_refine_diff_density_rms 0.058
_refine_ls_extinction_method none
_refine_ls_goodness_of_fit_ref 1.068
_refine_ls_hydrogen_treatment mixed
_refine_ls_matrix_type full
_refine_ls_number_parameters 97
_refine_ls_number_reflns 2003
_refine_ls_number_restraints 3
_refine_ls_restrained_S_all 1.069
_refine_ls_R_factor_all 0.0369
_refine_ls_R_factor_gt 0.0298
_refine_ls_shift/su_max 0.000
_refine_ls_shift/su_mean 0.000
_refine_ls_structure_factor_coef Fsqd
_refine_ls_weighting_details 'w=1/[\s^2^(Fo^2^)+(0.0432P)^2^+0.2033P] where P=(Fo^2^+2Fc^2^)/3'
_refine_ls_weighting_scheme calc
_refine_ls_wR_factor_gt 0.0783
_refine_ls_wR_factor_ref 0.0835
_reflns_Friedel_coverage 0.000
_reflns_number_gt 1714
_reflns_number_total 2003
_reflns_threshold_expression 'I > 2\s(I)'
_cod_data_source_file d1ra04219j2.cif
_cod_data_source_block 8b
_cod_original_sg_symbol_H-M 'P 21/c'
_cod_database_code 7243173
_shelx_shelxl_version_number 2014/7
_shelx_space_group_comment
;
The symmetry employed for this shelxl refinement is uniquely defined
by the following loop, which should always be used as a source of
symmetry information in preference to the above space-group names.
They are only intended as comments.
;
_shelx_estimated_absorpt_t_min 0.392
_shelx_estimated_absorpt_t_max 0.811

loop_
_space_group_symop_operation_xyz
'x, y, z'
'-x, y+1/2, -z+1/2'
'-x, -y, -z'
'x, -y-1/2, z-1/2'

loop_
_atom_site_label
_atom_site_type_symbol
_atom_site_fract_x
_atom_site_fract_y
_atom_site_fract_z
_atom_site_U_iso_or_equiv
_atom_site_adp_type
_atom_site_occupancy
_atom_site_site_symmetry_order
_atom_site_calc_flag
_atom_site_refinement_flags_posn
_atom_site_refinement_flags_adp
_atom_site_refinement_flags_occupancy
_atom_site_disorder_assembly
_atom_site_disorder_group
O1W O 0.07563(14) 0.15862(12) 0.2789(2) 0.0451(3) Uani 1 1 d D . . . .
H1W H 0.058(2) 0.2293(10) 0.249(4) 0.060(7) Uiso 1 1 d D . . . .
H2W H 0.040(2) 0.134(2) 0.391(3) 0.085(10) Uiso 1 1 d D . . . .
Cu Cu 0.0000 0.0000 0.0000 0.02981(11) Uani 1 2 d S . P . .
O1 O 0.02489(11) -0.10463(10) 0.2669(2) 0.0346(3) Uani 1 1 d . . . . .
O2 O 0.16542(12) -0.17851(12) 0.4980(2) 0.0450(3) Uani 1 1 d . . . . .
N1 N -0.16771(12) 0.03677(13) 0.0528(2) 0.0305(3) Uani 1 1 d . . . . .
H1 H -0.1682 0.1065 0.1529 0.037 Uiso 1 1 calc R U . . .
C2 C -0.22071(15) 0.07327(15) -0.1712(3) 0.0351(4) Uani 1 1 d . . . . .
H2A H -0.2801 0.1323 -0.1479 0.042 Uiso 1 1 calc R U . . .
H2B H -0.2577 0.0052 -0.2457 0.042 Uiso 1 1 calc R U . . .
C1 C 0.13194(16) -0.12419(14) 0.3247(3) 0.0326(3) Uani 1 1 d . . . . .
C3 C -0.23381(15) -0.05746(17) 0.1649(3) 0.0376(4) Uani 1 1 d . . . . .
H3A H -0.1934 -0.0776 0.3094 0.045 Uiso 1 1 calc R U . . .
H3B H -0.2345 -0.1277 0.0689 0.045 Uiso 1 1 calc R U . . .
C4 C -0.35766(19) -0.0254(2) 0.2105(4) 0.0531(5) Uani 1 1 d . . . . .
H4A H -0.4005 -0.0107 0.0661 0.064 Uiso 1 1 calc R U . . .
H4B H -0.3583 0.0470 0.3002 0.064 Uiso 1 1 calc R U . . .
C5 C -0.4168(2) -0.1236(3) 0.3382(4) 0.0697(7) Uani 1 1 d . . . . .
H5A H -0.4146 -0.1958 0.2515 0.105 Uiso 1 1 calc R U . . .
H5B H -0.4960 -0.1020 0.3589 0.105 Uiso 1 1 calc R U . . .
H5C H -0.3772 -0.1351 0.4852 0.105 Uiso 1 1 calc R U . . .

loop_
_atom_site_aniso_label
_atom_site_aniso_U_11
_atom_site_aniso_U_22
_atom_site_aniso_U_33
_atom_site_aniso_U_23
_atom_site_aniso_U_13
_atom_site_aniso_U_12
O1W 0.0583(9) 0.0362(7) 0.0418(7) 0.0003(6) 0.0113(6) 0.0055(6)
Cu 0.03055(17) 0.03199(17) 0.02720(16) 0.00563(10) 0.00457(11) 0.00117(10)
O1 0.0376(6) 0.0348(6) 0.0319(5) 0.0064(5) 0.0068(5) -0.0008(5)
O2 0.0571(8) 0.0484(7) 0.0291(6) 0.0096(5) -0.0025(5) 0.0016(6)
N1 0.0326(7) 0.0341(6) 0.0251(6) 0.0006(5) 0.0035(5) -0.0003(6)
C2 0.0354(8) 0.0391(8) 0.0304(7) 0.0032(6) -0.0018(6) -0.0008(7)
C1 0.0451(9) 0.0276(7) 0.0250(7) -0.0009(6) 0.0017(6) 0.0008(7)
C3 0.0359(9) 0.0430(10) 0.0346(8) 0.0066(7) 0.0078(7) -0.0025(7)
C4 0.0355(10) 0.0707(13) 0.0538(12) 0.0102(10) 0.0093(9) -0.0012(9)
C5 0.0571(14) 0.0825(17) 0.0717(15) 0.0016(13) 0.0247(12) -0.0185(13)

loop_
_atom_type_symbol
_atom_type_description
_atom_type_scat_dispersion_real
_atom_type_scat_dispersion_imag
_atom_type_scat_source
C C 0.0033 0.0016 'International Tables Vol C Tables 4.2.6.8 and 6.1.1.4'
H H 0.0000 0.0000 'International Tables Vol C Tables 4.2.6.8 and 6.1.1.4'
N N 0.0061 0.0033 'International Tables Vol C Tables 4.2.6.8 and 6.1.1.4'
O O 0.0106 0.0060 'International Tables Vol C Tables 4.2.6.8 and 6.1.1.4'
Cu Cu 0.3201 1.2651 'International Tables Vol C Tables 4.2.6.8 and 6.1.1.4'

loop_
_geom_angle_atom_site_label_1
_geom_angle_atom_site_label_2
_geom_angle_atom_site_label_3
_geom_angle
_geom_angle_site_symmetry_1
_geom_angle_site_symmetry_3
_geom_angle_publ_flag
O1 Cu O1 180.0 3 . ?
O1 Cu N1 84.10(5) 3 . ?
O1 Cu N1 95.90(5) . . ?
O1 Cu N1 95.90(5) 3 3 ?
O1 Cu N1 84.10(5) . 3 ?
N1 Cu N1 180.0 . 3 ?
C1 O1 Cu 114.23(10) . . ?
C2 N1 C3 113.20(13) . . ?
C2 N1 Cu 106.12(10) . . ?
C3 N1 Cu 116.16(11) . . ?
N1 C2 C1 111.77(13) . 3 ?
O2 C1 O1 124.00(16) . . ?
O2 C1 C2 119.05(16) . 3 ?
O1 C1 C2 116.92(13) . 3 ?
N1 C3 C4 114.87(16) . . ?
C3 C4 C5 111.5(2) . . ?

loop_
_geom_bond_atom_site_label_1
_geom_bond_atom_site_label_2
_geom_bond_distance
_geom_bond_site_symmetry_2
_geom_bond_publ_flag
Cu O1 1.9647(11) 3 ?
Cu O1 1.9647(11) . ?
Cu N1 2.0192(14) . ?
Cu N1 2.0192(14) 3 ?
O1 C1 1.282(2) . ?
O2 C1 1.2285(19) . ?
N1 C2 1.4739(19) . ?
N1 C3 1.481(2) . ?
C2 C1 1.510(2) 3 ?
C1 C2 1.510(2) 3 ?
C3 C4 1.512(3) . ?
C4 C5 1.517(3) . ?
